data_4027505
loop_
_publ_author_name
'Qun-Li Luo'
'Jian-Ping Tan'
'Zhi-Fu Li'
'Wen-Hui Nan'
'Dong-Rong Xiao'

_publ_section_title
;
 Suzuki-Miyaura Coupling of Aryl Iodides, Bromides, and Chlorides
 Catalyzed by Bis(thiazole) Pincer Palladium Complexes
;
_journal_name_full 'Journal of Organic Chemistry'
_journal_page_first 8332
_journal_page_last 8337
_journal_paper_doi 10.1021/jo3011733
_journal_volume 77
_journal_year 2012
_chemical_formula_sum 'C14 H13 Br N2 O Pd S2'
_chemical_formula_weight 475.69
_chemical_name_systematic
; 
 ? 
;
_space_group_IT_number 14
_symmetry_cell_setting monoclinic
_symmetry_space_group_name_Hall '-P 2ybc'
_symmetry_space_group_name_H-M 'P 1 21/c 1'
_atom_sites_solution_hydrogens geom
_atom_sites_solution_primary direct
_atom_sites_solution_secondary difmap
_audit_creation_method SHELXL-97
_cell_angle_alpha 90.00
_cell_angle_beta 103.497(7)
_cell_angle_gamma 90.00
_cell_formula_units_Z 4
_cell_length_a 7.648(4)
_cell_length_b 18.045(10)
_cell_length_c 11.434(6)
_cell_measurement_reflns_used 8743
_cell_measurement_temperature 293(2)
_cell_measurement_theta_max 27.23
_cell_measurement_theta_min 2.15
_cell_volume 1534.4(14)
_computing_cell_refinement 'SMART (Bruker, 2001)'
_computing_data_collection 'SMART (Bruker, 2001)'
_computing_data_reduction 'SAINT (Bruker, 2001)'
_computing_molecular_graphics 'SHELXTL-PLUS (Sheldrick, 1990)'
_computing_publication_material 'SHELXL-97 (Sheldrick, 1997)'
_computing_structure_refinement 'SHELXL-97 (Sheldrick, 1997)'
_computing_structure_solution 'SHELXS-97 (Sheldrick, 1990)'
_diffrn_ambient_temperature 293(2)
_diffrn_measured_fraction_theta_full 0.974
_diffrn_measured_fraction_theta_max 0.974
_diffrn_measurement_device_type 'Bruker APEX CCD area-detector'
_diffrn_measurement_method 'phi and omega scans'
_diffrn_radiation_monochromator graphite
_diffrn_radiation_source 'fine-focus sealed tube'
_diffrn_radiation_type MoK\a
_diffrn_radiation_wavelength 0.71073
_diffrn_reflns_av_R_equivalents 0.0648
_diffrn_reflns_av_sigmaI/netI 0.0724
_diffrn_reflns_limit_h_max 9
_diffrn_reflns_limit_h_min -9
_diffrn_reflns_limit_k_max 22
_diffrn_reflns_limit_k_min -23
_diffrn_reflns_limit_l_max 10
_diffrn_reflns_limit_l_min -14
_diffrn_reflns_number 8743
_diffrn_reflns_theta_full 27.23
_diffrn_reflns_theta_max 27.23
_diffrn_reflns_theta_min 2.15
_exptl_absorpt_coefficient_mu 4.083
_exptl_absorpt_correction_T_max 0.4810
_exptl_absorpt_correction_T_min 0.2395
_exptl_absorpt_correction_type multi-scan
_exptl_absorpt_process_details 'SADABS (Sheldrick, 1996)'
_exptl_crystal_colour yellow
_exptl_crystal_density_diffrn 2.059
_exptl_crystal_description block
_exptl_crystal_F_000 928
_exptl_crystal_size_max 0.49
_exptl_crystal_size_mid 0.32
_exptl_crystal_size_min 0.21
_refine_diff_density_max 2.697
_refine_diff_density_min -2.052
_refine_diff_density_rms 0.251
_refine_ls_extinction_method none
_refine_ls_goodness_of_fit_ref 1.341
_refine_ls_hydrogen_treatment mixed
_refine_ls_matrix_type full
_refine_ls_number_parameters 194
_refine_ls_number_reflns 3343
_refine_ls_number_restraints 2
_refine_ls_restrained_S_all 1.340
_refine_ls_R_factor_all 0.0887
_refine_ls_R_factor_gt 0.0686
_refine_ls_shift/su_max 0.001
_refine_ls_shift/su_mean 0.000
_refine_ls_structure_factor_coef Fsqd
_refine_ls_weighting_details 'calc w=1/[\s^2^(Fo^2^)+(0.1000P)^2^+0.0000P] where P=(Fo^2^+2Fc^2^)/3'
_refine_ls_weighting_scheme calc
_refine_ls_wR_factor_gt 0.1881
_refine_ls_wR_factor_ref 0.2041
_reflns_number_gt 2519
_reflns_number_total 3343
_reflns_threshold_expression >2sigma(I)
_cod_data_source_file jo3011733_si_002.cif
_cod_data_source_block 1
_cod_original_cell_volume 1534.5(15)
_cod_database_code 4027505

loop_
_symmetry_equiv_pos_as_xyz
'x, y, z'
'-x, y+1/2, -z+1/2'
'-x, -y, -z'
'x, -y-1/2, z-1/2'

loop_
_atom_site_label
_atom_site_type_symbol
_atom_site_fract_x
_atom_site_fract_y
_atom_site_fract_z
_atom_site_U_iso_or_equiv
_atom_site_adp_type
_atom_site_occupancy
_atom_site_symmetry_multiplicity
_atom_site_calc_flag
_atom_site_refinement_flags
Pd1 Pd 0.22857(7) 0.71404(3) 0.44114(5) 0.0336(2) Uani 1 1 d .
Br1 Br 0.20211(19) 0.57539(6) 0.39842(11) 0.0816(4) Uani 1 1 d .
S1 S 0.6107(3) 0.70026(14) 0.8220(2) 0.0525(6) Uani 1 1 d .
S2 S -0.1287(3) 0.79377(12) 0.07586(19) 0.0477(5) Uani 1 1 d .
C1 C 0.2539(10) 0.8190(4) 0.4731(7) 0.0368(16) Uani 1 1 d .
C2 C 0.1653(11) 0.8685(4) 0.3849(7) 0.0399(17) Uani 1 1 d .
C3 C 0.1797(14) 0.9452(5) 0.4079(9) 0.059(2) Uani 1 1 d .
H3A H 0.1182 0.9789 0.3514 0.071 Uiso 1 1 calc R
C4 C 0.2885(14) 0.9701(5) 0.5176(9) 0.059(2) Uani 1 1 d .
H4A H 0.3021 1.0207 0.5321 0.071 Uiso 1 1 calc R
C5 C 0.3762(13) 0.9203(5) 0.6048(8) 0.051(2) Uani 1 1 d .
H5A H 0.4450 0.9370 0.6781 0.061 Uiso 1 1 calc R
C6 C 0.3582(10) 0.8451(4) 0.5797(7) 0.0372(16) Uani 1 1 d .
C7 C 0.4409(11) 0.7850(4) 0.6604(7) 0.0398(17) Uani 1 1 d .
C8 C 0.5513(11) 0.7886(5) 0.7743(8) 0.0460(19) Uani 1 1 d .
H8A H 0.5874 0.8318 0.8177 0.055 Uiso 1 1 calc R
C9 C 0.4863(12) 0.6624(5) 0.6892(8) 0.0450(18) Uani 1 1 d .
C10 C 0.4826(15) 0.5824(6) 0.6758(10) 0.074(3) Uani 1 1 d .
H10A H 0.4090 0.5694 0.5984 0.110 Uiso 1 1 calc R
H10B H 0.4337 0.5604 0.7377 0.110 Uiso 1 1 calc R
H10C H 0.6026 0.5644 0.6823 0.110 Uiso 1 1 calc R
C11 C 0.0628(11) 0.8331(4) 0.2757(7) 0.0381(16) Uani 1 1 d .
C12 C -0.0374(11) 0.8631(5) 0.1715(7) 0.0438(18) Uani 1 1 d .
H12A H -0.0532 0.9135 0.1555 0.053 Uiso 1 1 calc R
C13 C -0.0350(10) 0.7267(4) 0.1795(7) 0.0368(16) Uani 1 1 d .
C14 C -0.0746(12) 0.6472(5) 0.1509(8) 0.051(2) Uani 1 1 d .
H14A H -0.0126 0.6172 0.2169 0.077 Uiso 1 1 calc R
H14B H -0.0351 0.6343 0.0798 0.077 Uiso 1 1 calc R
H14C H -0.2017 0.6389 0.1374 0.077 Uiso 1 1 calc R
N1 N 0.0669(8) 0.7552(3) 0.2807(6) 0.0371(14) Uani 1 1 d .
N2 N 0.4018(8) 0.7137(4) 0.6126(6) 0.0386(14) Uani 1 1 d .
OW1 O -0.2289(13) 0.9319(5) -0.0942(9) 0.093(3) Uani 1 1 d D
HW1A H -0.126(6) 0.9259(14) -0.111(8) 0.108 Uiso 1 1 d D
HW1B H -0.2684 0.8886 -0.0833 0.09(5) Uiso 1 1 d RD

loop_
_atom_site_aniso_label
_atom_site_aniso_U_11
_atom_site_aniso_U_22
_atom_site_aniso_U_33
_atom_site_aniso_U_23
_atom_site_aniso_U_13
_atom_site_aniso_U_12
Pd1 0.0431(4) 0.0212(3) 0.0354(4) 0.0012(2) 0.0069(2) 0.0004(2)
Br1 0.1259(11) 0.0375(6) 0.0715(7) 0.0007(5) 0.0028(7) 0.0034(6)
S1 0.0575(13) 0.0542(14) 0.0404(11) 0.0079(10) 0.0003(9) 0.0022(10)
S2 0.0594(13) 0.0416(12) 0.0371(11) 0.0028(8) 0.0008(9) 0.0032(9)
C1 0.041(4) 0.030(4) 0.037(4) 0.010(3) 0.006(3) 0.005(3)
C2 0.055(4) 0.027(4) 0.037(4) 0.001(3) 0.011(3) -0.005(3)
C3 0.087(7) 0.030(5) 0.056(5) 0.006(4) 0.009(5) 0.004(4)
C4 0.097(7) 0.022(4) 0.058(5) -0.008(4) 0.016(5) -0.010(4)
C5 0.070(5) 0.030(4) 0.044(4) -0.009(3) -0.006(4) -0.004(4)
C6 0.043(4) 0.031(4) 0.035(4) 0.000(3) 0.004(3) -0.006(3)
C7 0.044(4) 0.034(4) 0.041(4) 0.003(3) 0.011(3) 0.000(3)
C8 0.052(5) 0.044(5) 0.039(4) -0.012(4) 0.005(3) -0.003(4)
C9 0.054(5) 0.036(4) 0.043(4) 0.005(4) 0.008(4) 0.002(3)
C10 0.095(8) 0.040(6) 0.069(7) 0.018(5) -0.013(6) 0.008(5)
C11 0.050(4) 0.020(3) 0.045(4) 0.002(3) 0.011(3) -0.003(3)
C12 0.055(4) 0.033(4) 0.040(4) 0.001(3) 0.004(3) 0.003(3)
C13 0.043(4) 0.034(4) 0.034(4) -0.001(3) 0.010(3) 0.002(3)
C14 0.062(5) 0.034(5) 0.051(5) -0.013(4) 0.000(4) -0.002(4)
N1 0.043(3) 0.022(3) 0.046(4) 0.004(3) 0.008(3) 0.002(3)
N2 0.042(3) 0.039(4) 0.034(3) 0.005(3) 0.008(3) -0.002(3)
OW1 0.118(6) 0.068(6) 0.084(6) -0.016(5) 0.004(5) 0.013(5)

loop_
_atom_type_symbol
_atom_type_description
_atom_type_scat_dispersion_real
_atom_type_scat_dispersion_imag
_atom_type_scat_source
C C 0.0033 0.0016 'International Tables Vol C Tables 4.2.6.8 and 6.1.1.4'
H H 0.0000 0.0000 'International Tables Vol C Tables 4.2.6.8 and 6.1.1.4'
N N 0.0061 0.0033 'International Tables Vol C Tables 4.2.6.8 and 6.1.1.4'
S S 0.1246 0.1234 'International Tables Vol C Tables 4.2.6.8 and 6.1.1.4'
Br Br -0.2901 2.4595 'International Tables Vol C Tables 4.2.6.8 and 6.1.1.4'
Pd Pd -0.9988 1.0072 'International Tables Vol C Tables 4.2.6.8 and 6.1.1.4'
O O 0.0106 0.0060 'International Tables Vol C Tables 4.2.6.8 and 6.1.1.4'

loop_
_geom_angle_atom_site_label_1
_geom_angle_atom_site_label_2
_geom_angle_atom_site_label_3
_geom_angle
C1 Pd1 N2 79.2(3)
C1 Pd1 N1 80.3(3)
N2 Pd1 N1 159.4(2)
C1 Pd1 Br1 178.8(2)
N2 Pd1 Br1 100.42(18)
N1 Pd1 Br1 100.13(18)
C8 S1 C9 92.2(4)
C12 S2 C13 91.8(4)
C6 C1 C2 120.2(7)
C6 C1 Pd1 121.1(6)
C2 C1 Pd1 118.7(6)
C1 C2 C3 119.3(8)
C1 C2 C11 114.3(7)
C3 C2 C11 126.3(8)
C4 C3 C2 118.9(8)
C4 C3 H3A 120.5
C2 C3 H3A 120.5
C5 C4 C3 121.2(8)
C5 C4 H4A 119.4
C3 C4 H4A 119.4
C6 C5 C4 118.4(8)
C6 C5 H5A 120.8
C4 C5 H5A 120.8
C1 C6 C5 121.9(7)
C1 C6 C7 112.3(7)
C5 C6 C7 125.9(7)
C8 C7 N2 116.1(7)
C8 C7 C6 129.5(8)
N2 C7 C6 114.3(7)
C7 C8 S1 108.3(6)
C7 C8 H8A 125.8
S1 C8 H8A 125.8
N2 C9 C10 128.8(8)
N2 C9 S1 112.6(7)
C10 C9 S1 118.6(7)
C9 C10 H10A 109.5
C9 C10 H10B 109.5
H10A C10 H10B 109.5
C9 C10 H10C 109.5
H10A C10 H10C 109.5
H10B C10 H10C 109.5
C12 C11 N1 115.6(7)
C12 C11 C2 130.8(7)
N1 C11 C2 113.6(7)
C11 C12 S2 109.4(6)
C11 C12 H12A 125.3
S2 C12 H12A 125.3
N1 C13 C14 127.5(7)
N1 C13 S2 112.9(6)
C14 C13 S2 119.6(6)
C13 C14 H14A 109.5
C13 C14 H14B 109.5
H14A C14 H14B 109.5
C13 C14 H14C 109.5
H14A C14 H14C 109.5
H14B C14 H14C 109.5
C13 N1 C11 110.2(6)
C13 N1 Pd1 136.6(5)
C11 N1 Pd1 113.1(5)
C9 N2 C7 110.7(7)
C9 N2 Pd1 136.1(6)
C7 N2 Pd1 113.1(5)
HW1A OW1 HW1B 106.8

loop_
_geom_bond_atom_site_label_1
_geom_bond_atom_site_label_2
_geom_bond_distance
Pd1 C1 1.930(8)
Pd1 N2 2.094(7)
Pd1 N1 2.094(6)
Pd1 Br1 2.5481(18)
S1 C8 1.712(9)
S1 C9 1.734(9)
S2 C12 1.700(8)
S2 C13 1.728(8)
C1 C6 1.375(11)
C1 C2 1.398(11)
C2 C3 1.409(12)
C2 C11 1.458(11)
C3 C4 1.407(13)
C3 H3A 0.9300
C4 C5 1.393(14)
C4 H4A 0.9300
C5 C6 1.386(11)
C5 H5A 0.9300
C6 C7 1.469(11)
C7 C8 1.378(12)
C7 N2 1.403(10)
C8 H8A 0.9300
C9 N2 1.333(10)
C9 C10 1.451(14)
C10 H10A 0.9600
C10 H10B 0.9600
C10 H10C 0.9600
C11 C12 1.368(11)
C11 N1 1.408(10)
C12 H12A 0.9300
C13 N1 1.338(10)
C13 C14 1.486(11)
C14 H14A 0.9600
C14 H14B 0.9600
C14 H14C 0.9600
OW1 HW1A 0.86(2)
OW1 HW1B 0.8573
